data_2312779
loop_
_publ_author_name
'Mama, Neliswa'
'Schoeman, Stiaan'
'Myburgh, Lisa'
'Hosten, Eric C.'

_publ_section_title
;
 Synthesis and characterization of coumarin-derived sulfur analogues using
 Lawesson's reagent.
;
_journal_coeditor_code EF3062
_journal_issue 'Pt 3'
_journal_name_full 'Acta crystallographica. Section C, Structural chemistry'
_journal_page_first 170
_journal_page_last 180
_journal_paper_doi 10.1107/S2053229625000956
_journal_volume 81
_journal_year 2025
_chemical_absolute_configuration ad
_chemical_formula_iupac 'C13 H12 O3 S2'
_chemical_formula_moiety 'C13 H12 O3 S2'
_chemical_formula_sum 'C13 H12 O3 S2'
_chemical_formula_weight 280.35
_chemical_name_systematic
;
Ethyl 8-methoxy-2-sulfanylidene-2<i>H</i>-chromene-3-carbothioate
;
_space_group_crystal_system orthorhombic
_space_group_IT_number 19
_space_group_name_Hall 'P 2ac 2ab'
_space_group_name_H-M_alt 'P 21 21 21'
_atom_sites_solution_hydrogens geom
_atom_sites_solution_primary dual
_atom_sites_solution_secondary difmap
_audit_creation_method SHELXL-2019/3
_cell_angle_alpha 90
_cell_angle_beta 90
_cell_angle_gamma 90
_cell_formula_units_Z 4
_cell_length_a 6.9815(3)
_cell_length_b 11.7185(4)
_cell_length_c 15.9642(5)
_cell_measurement_reflns_used 9921
_cell_measurement_temperature 200(2)
_cell_measurement_theta_max 28.25
_cell_measurement_theta_min 2.55
_cell_volume 1306.07(8)
_computing_cell_refinement
;
APEX2 (Bruker, 2012)
;
_computing_data_collection
;
APEX2 (Bruker, 2012)
;
_computing_data_reduction
;
SAINT (Bruker, 2012)
;
_computing_molecular_graphics
;
ORTEP-3 for Windows (Farrugia, 2012)
;
_computing_publication_material
;
PLATON (Spek, 2020) and Mercury (Macrae <i>et al.</i>,  2020)
;
_computing_structure_refinement
;
SHELXL2019 (Sheldrick, 2015b) and ShelXle (H\"ubschle <i>et al.</i>,
2011)
;
_computing_structure_solution
;
SHELXT2018 (Sheldrick, 2015a)
;
_diffrn_ambient_temperature 200(2)
_diffrn_detector 'Bruker PHOTON II 7 CCD detector'
_diffrn_detector_area_resol_mean 7.3910
_diffrn_measured_fraction_theta_full 0.999
_diffrn_measured_fraction_theta_max 0.999
_diffrn_measurement_device 'four-circle KAPPA diffractometer'
_diffrn_measurement_device_type 'Bruker D8 QUEST'
_diffrn_measurement_method '\f and \w scans'
_diffrn_radiation_monochromator graphite
_diffrn_radiation_type MoK\a
_diffrn_radiation_wavelength 0.71073
_diffrn_reflns_av_R_equivalents 0.0907
_diffrn_reflns_av_unetI/netI 0.0468
_diffrn_reflns_limit_h_max 9
_diffrn_reflns_limit_h_min -9
_diffrn_reflns_limit_k_max 15
_diffrn_reflns_limit_k_min -15
_diffrn_reflns_limit_l_max 21
_diffrn_reflns_limit_l_min -21
_diffrn_reflns_number 39191
_diffrn_reflns_theta_full 25.242
_diffrn_reflns_theta_max 28.253
_diffrn_reflns_theta_min 2.156
_diffrn_source 'sealed x-ray tube'
_diffrn_source_current 1.4
_diffrn_source_power 70
_diffrn_source_voltage 50
_exptl_absorpt_coefficient_mu 0.404
_exptl_absorpt_correction_T_max 1.0000
_exptl_absorpt_correction_T_min 0.5079
_exptl_absorpt_correction_type numerical
_exptl_absorpt_process_details
;
(SADABS; Krause <i>et al.</i>,  2015)
;
_exptl_crystal_colour orange
_exptl_crystal_density_diffrn 1.426
_exptl_crystal_density_method 'not measured'
_exptl_crystal_description block
_exptl_crystal_F_000 584
_exptl_crystal_size_max 0.478
_exptl_crystal_size_mid 0.152
_exptl_crystal_size_min 0.146
_refine_diff_density_max 0.664
_refine_diff_density_min -0.426
_refine_ls_abs_structure_details
;
 Refined as an inversion twin.
;
_refine_ls_abs_structure_Flack 0.28(16)
_refine_ls_extinction_method none
_refine_ls_goodness_of_fit_ref 1.237
_refine_ls_hydrogen_treatment constr
_refine_ls_matrix_type full
_refine_ls_number_parameters 166
_refine_ls_number_reflns 3236
_refine_ls_number_restraints 0
_refine_ls_restrained_S_all 1.237
_refine_ls_R_factor_all 0.0741
_refine_ls_R_factor_gt 0.0547
_refine_ls_shift/su_max 0.000
_refine_ls_shift/su_mean 0.000
_refine_ls_structure_factor_coef Fsqd
_refine_ls_weighting_details 'w=1/[\s^2^(Fo^2^)+(0.0590P)^2^+0.5127P] where P=(Fo^2^+2Fc^2^)/3'
_refine_ls_weighting_scheme calc
_refine_ls_wR_factor_gt 0.1176
_refine_ls_wR_factor_ref 0.1405
_reflns_number_gt 2716
_reflns_number_total 3236
_reflns_threshold_expression 'I > 2\s(I)'
_cod_data_source_file ef3062.cif
_cod_data_source_block S3b
_cod_depositor_comments 'Adding full bibliography for 2312774--2312779.cif.'
_cod_database_code 2312779
_shelx_space_group_comment
;
The symmetry employed for this shelxl refinement is uniquely defined
by the following loop, which should always be used as a source of
symmetry information in preference to the above space-group names.
They are only intended as comments.
;
_shelx_estimated_absorpt_t_min 0.830
_shelx_estimated_absorpt_t_max 0.943

loop_
_space_group_symop_operation_xyz
'x, y, z'
'-x+1/2, -y, z+1/2'
'-x, y+1/2, -z+1/2'
'x+1/2, -y+1/2, -z'

loop_
_atom_site_type_symbol
_atom_site_label
_atom_site_fract_x
_atom_site_fract_y
_atom_site_fract_z
_atom_site_U_iso_or_equiv
_atom_site_adp_type
_atom_site_calc_flag
_atom_site_occupancy
_atom_site_disorder_assembly
_atom_site_disorder_group
S S1 0.4505(2) 0.42794(9) 0.64815(7) 0.0549(3) Uani d 1 . .
S S2 0.65791(17) 0.60773(12) 0.81399(7) 0.0576(4) Uani d 1 . .
O O1 0.4600(4) 0.5818(2) 0.53460(14) 0.0366(5) Uani d 1 . .
O O2 0.2942(4) 0.6656(2) 0.79980(15) 0.0396(6) Uani d 1 . .
O O3 0.4718(5) 0.5983(2) 0.37205(15) 0.0477(7) Uani d 1 . .
C C1 0.4566(6) 0.5617(3) 0.6188(2) 0.0346(7) Uani d 1 . .
C C2 0.4547(5) 0.6598(3) 0.6730(2) 0.0332(7) Uani d 1 . .
C C3 0.4485(5) 0.7675(3) 0.6411(2) 0.0336(7) Uani d 1 . .
H H3 0.442878 0.830990 0.678033 0.040 Uiso calc 1 . .
C C4 0.4504(5) 0.7861(3) 0.5523(2) 0.0316(7) Uani d 1 . .
C C5 0.4439(6) 0.8948(3) 0.5152(2) 0.0394(8) Uani d 1 . .
H H5 0.436584 0.961497 0.548912 0.047 Uiso calc 1 . .
C C6 0.4484(6) 0.9031(3) 0.4291(2) 0.0420(8) Uani d 1 . .
H H6 0.444656 0.976303 0.403595 0.050 Uiso calc 1 . .
C C7 0.4585(6) 0.8055(3) 0.3785(2) 0.0386(8) Uani d 1 . .
H H7 0.461900 0.813305 0.319335 0.046 Uiso calc 1 . .
C C8 0.4635(5) 0.6985(3) 0.4140(2) 0.0345(7) Uani d 1 . .
C C9 0.4585(5) 0.6903(3) 0.5017(2) 0.0300(7) Uani d 1 . .
C C10 0.4616(6) 0.6432(3) 0.7656(2) 0.0361(7) Uani d 1 . .
C C11 0.2741(7) 0.6566(4) 0.8913(2) 0.0478(10) Uani d 1 . .
H H11A 0.254324 0.576048 0.907750 0.057 Uiso calc 1 . .
H H11B 0.391389 0.685042 0.919242 0.057 Uiso calc 1 . .
C C12 0.1089(9) 0.7255(6) 0.9162(3) 0.0795(19) Uani d 1 . .
H H12A 0.130065 0.805098 0.899767 0.119 Uiso calc 1 . .
H H12B 0.092360 0.721120 0.977080 0.119 Uiso calc 1 . .
H H12C -0.006428 0.696472 0.888450 0.119 Uiso calc 1 . .
C C13 0.4702(8) 0.6049(4) 0.2824(2) 0.0530(10) Uani d 1 . .
H H13A 0.472751 0.527718 0.258801 0.079 Uiso calc 1 . .
H H13B 0.582927 0.647326 0.263161 0.079 Uiso calc 1 . .
H H13C 0.353765 0.644242 0.263827 0.079 Uiso calc 1 . .

loop_
_atom_site_aniso_label
_atom_site_aniso_U_11
_atom_site_aniso_U_22
_atom_site_aniso_U_33
_atom_site_aniso_U_12
_atom_site_aniso_U_13
_atom_site_aniso_U_23
S1 0.0899(9) 0.0342(5) 0.0404(5) 0.0014(5) 0.0125(6) 0.0063(4)
S2 0.0494(6) 0.0810(9) 0.0425(5) 0.0054(6) -0.0037(5) 0.0205(6)
O1 0.0486(14) 0.0347(12) 0.0265(10) 0.0022(12) 0.0039(11) 0.0021(9)
O2 0.0466(15) 0.0476(15) 0.0247(11) 0.0026(12) 0.0035(10) 0.0002(10)
O3 0.0749(19) 0.0425(14) 0.0258(11) 0.0013(15) 0.0017(12) -0.0030(11)
C1 0.0406(18) 0.0355(17) 0.0276(14) -0.0001(16) 0.0063(15) 0.0025(13)
C2 0.0323(16) 0.0401(17) 0.0272(15) 0.0019(16) 0.0030(14) 0.0028(13)
C3 0.0334(17) 0.0399(17) 0.0274(15) 0.0010(16) 0.0012(14) 0.0005(13)
C4 0.0297(16) 0.0349(16) 0.0301(16) 0.0006(15) 0.0009(14) 0.0027(13)
C5 0.048(2) 0.0338(17) 0.0365(17) 0.0027(18) -0.0010(16) 0.0012(14)
C6 0.051(2) 0.0395(18) 0.0357(17) 0.0040(19) -0.0003(17) 0.0107(15)
C7 0.0394(18) 0.047(2) 0.0293(15) 0.0001(18) -0.0028(16) 0.0071(15)
C8 0.0353(17) 0.0401(17) 0.0281(15) 0.0013(16) -0.0017(15) 0.0006(14)
C9 0.0296(16) 0.0328(15) 0.0276(15) -0.0009(14) 0.0020(14) 0.0036(12)
C10 0.0426(19) 0.0339(16) 0.0319(16) -0.0020(16) 0.0019(15) 0.0052(13)
C11 0.067(3) 0.054(2) 0.0215(16) 0.000(2) 0.0053(17) 0.0026(16)
C12 0.084(4) 0.120(5) 0.035(2) 0.037(4) 0.018(2) 0.003(3)
C13 0.071(3) 0.060(2) 0.0284(16) 0.005(2) -0.0058(19) -0.0045(17)

loop_
_atom_type_symbol
_atom_type_description
_atom_type_scat_dispersion_real
_atom_type_scat_dispersion_imag
_atom_type_scat_source
C C 0.0033 0.0016 'International Tables Vol C Tables 4.2.6.8 and 6.1.1.4'
H H 0.0000 0.0000 'International Tables Vol C Tables 4.2.6.8 and 6.1.1.4'
O O 0.0106 0.0060 'International Tables Vol C Tables 4.2.6.8 and 6.1.1.4'
S S 0.1246 0.1234 'International Tables Vol C Tables 4.2.6.8 and 6.1.1.4'

loop_
_geom_angle_atom_site_label_1
_geom_angle_atom_site_label_2
_geom_angle_atom_site_label_3
_geom_angle_site_symmetry_1
_geom_angle_site_symmetry_3
_geom_angle
_geom_angle_publ_flag
C1 O1 C9 . . 122.4(3) ?
C10 O2 C11 . . 118.8(3) ?
C8 O3 C13 . . 116.6(3) ?
O1 C1 C2 . . 117.0(3) ?
O1 C1 S1 . . 116.6(3) ?
C2 C1 S1 . . 126.4(3) ?
C3 C2 C1 . . 121.0(3) ?
C3 C2 C10 . . 119.5(3) ?
C1 C2 C10 . . 119.4(3) ?
C2 C3 C4 . . 120.7(3) ?
C2 C3 H3 . . 119.6 ?
C4 C3 H3 . . 119.6 ?
C9 C4 C5 . . 119.4(3) ?
C9 C4 C3 . . 117.0(3) ?
C5 C4 C3 . . 123.7(3) ?
C6 C5 C4 . . 118.9(3) ?
C6 C5 H5 . . 120.5 ?
C4 C5 H5 . . 120.5 ?
C5 C6 C7 . . 121.2(3) ?
C5 C6 H6 . . 119.4 ?
C7 C6 H6 . . 119.4 ?
C8 C7 C6 . . 120.5(3) ?
C8 C7 H7 . . 119.8 ?
C6 C7 H7 . . 119.8 ?
O3 C8 C7 . . 126.0(3) ?
O3 C8 C9 . . 115.8(3) ?
C7 C8 C9 . . 118.2(3) ?
O1 C9 C4 . . 121.8(3) ?
O1 C9 C8 . . 116.4(3) ?
C4 C9 C8 . . 121.8(3) ?
O2 C10 C2 . . 110.8(3) ?
O2 C10 S2 . . 127.0(3) ?
C2 C10 S2 . . 122.0(3) ?
C12 C11 O2 . . 107.8(4) ?
C12 C11 H11A . . 110.1 ?
O2 C11 H11A . . 110.1 ?
C12 C11 H11B . . 110.1 ?
O2 C11 H11B . . 110.1 ?
H11A C11 H11B . . 108.5 ?
C11 C12 H12A . . 109.5 ?
C11 C12 H12B . . 109.5 ?
H12A C12 H12B . . 109.5 ?
C11 C12 H12C . . 109.5 ?
H12A C12 H12C . . 109.5 ?
H12B C12 H12C . . 109.5 ?
O3 C13 H13A . . 109.5 ?
O3 C13 H13B . . 109.5 ?
H13A C13 H13B . . 109.5 ?
O3 C13 H13C . . 109.5 ?
H13A C13 H13C . . 109.5 ?
H13B C13 H13C . . 109.5 ?

loop_
_geom_bond_atom_site_label_1
_geom_bond_atom_site_label_2
_geom_bond_site_symmetry_2
_geom_bond_distance
_geom_bond_publ_flag
S1 C1 . 1.636(4) ?
S2 C10 . 1.627(4) ?
O1 C1 . 1.365(4) ?
O1 C9 . 1.376(4) ?
O2 C10 . 1.316(5) ?
O2 C11 . 1.471(4) ?
O3 C8 . 1.353(5) ?
O3 C13 . 1.434(4) ?
C1 C2 . 1.439(5) ?
C2 C3 . 1.362(5) ?
C2 C10 . 1.492(5) ?
C3 C4 . 1.434(4) ?
C3 H3 . 0.9500 ?
C4 C9 . 1.385(5) ?
C4 C5 . 1.405(5) ?
C5 C6 . 1.378(5) ?
C5 H5 . 0.9500 ?
C6 C7 . 1.402(6) ?
C6 H6 . 0.9500 ?
C7 C8 . 1.376(5) ?
C7 H7 . 0.9500 ?
C8 C9 . 1.403(5) ?
C11 C12 . 1.463(7) ?
C11 H11A . 0.9900 ?
C11 H11B . 0.9900 ?
C12 H12A . 0.9800 ?
C12 H12B . 0.9800 ?
C12 H12C . 0.9800 ?
C13 H13A . 0.9800 ?
C13 H13B . 0.9800 ?
C13 H13C . 0.9800 ?

loop_
_geom_hbond_atom_site_label_D
_geom_hbond_atom_site_label_H
_geom_hbond_atom_site_label_A
_geom_hbond_site_symmetry_A
_geom_hbond_distance_DH
_geom_hbond_distance_HA
_geom_hbond_distance_DA
_geom_hbond_angle_DHA
_geom_hbond_publ_flag
C5 H5 S2 3_656 0.95 2.86 3.764(4) 160 yes
C11 H11A O3 2_565 0.99 2.64 3.460(6) 140 yes
C11 H11B S2 . 0.99 2.67 3.005(5) 100 yes
C12 H12C S2 1_455 0.98 2.83 3.805(7) 178 yes
C13 H13C S1 2_564 0.98 2.94 3.656(5) 131 yes

loop_
_geom_torsion_atom_site_label_1
_geom_torsion_atom_site_label_2
_geom_torsion_atom_site_label_3
_geom_torsion_atom_site_label_4
_geom_torsion_site_symmetry_1
_geom_torsion_site_symmetry_2
_geom_torsion_site_symmetry_3
_geom_torsion_site_symmetry_4
_geom_torsion
_geom_torsion_publ_flag
C9 O1 C1 C2 . . . . -1.1(5) ?
C9 O1 C1 S1 . . . . 177.7(3) ?
O1 C1 C2 C3 . . . . 2.7(5) ?
S1 C1 C2 C3 . . . . -176.0(3) ?
O1 C1 C2 C10 . . . . -176.7(3) ?
S1 C1 C2 C10 . . . . 4.6(5) ?
C1 C2 C3 C4 . . . . -2.2(6) ?
C10 C2 C3 C4 . . . . 177.2(3) ?
C2 C3 C4 C9 . . . . 0.1(6) ?
C2 C3 C4 C5 . . . . 179.9(4) ?
C9 C4 C5 C6 . . . . -0.9(6) ?
C3 C4 C5 C6 . . . . 179.4(4) ?
C4 C5 C6 C7 . . . . 0.3(7) ?
C5 C6 C7 C8 . . . . 0.2(6) ?
C13 O3 C8 C7 . . . . -1.7(6) ?
C13 O3 C8 C9 . . . . 177.9(4) ?
C6 C7 C8 O3 . . . . 179.5(4) ?
C6 C7 C8 C9 . . . . -0.1(6) ?
C1 O1 C9 C4 . . . . -1.0(5) ?
C1 O1 C9 C8 . . . . 179.6(3) ?
C5 C4 C9 O1 . . . . -178.3(3) ?
C3 C4 C9 O1 . . . . 1.5(5) ?
C5 C4 C9 C8 . . . . 1.1(5) ?
C3 C4 C9 C8 . . . . -179.2(4) ?
O3 C8 C9 O1 . . . . -0.8(5) ?
C7 C8 C9 O1 . . . . 178.8(3) ?
O3 C8 C9 C4 . . . . 179.8(3) ?
C7 C8 C9 C4 . . . . -0.6(6) ?
C11 O2 C10 C2 . . . . -178.5(3) ?
C11 O2 C10 S2 . . . . -1.2(5) ?
C3 C2 C10 O2 . . . . 73.3(5) ?
C1 C2 C10 O2 . . . . -107.2(4) ?
C3 C2 C10 S2 . . . . -104.1(4) ?
C1 C2 C10 S2 . . . . 75.3(4) ?
C10 O2 C11 C12 . . . . 158.3(4) ?
